data_2208094
loop_
_publ_author_name
'Qu, Jian-Qiang'
'Jia, Xiao-Fei'
'Cui, Jian-Zhong'
'Zhang, Hong'
'Wang, Liu-Fang'

_publ_section_title
;
 5-Fluorouracil-1-propionic acid
;
_journal_coeditor_code IS6171
_journal_issue 2
_journal_name_full 'Acta Crystallographica Section E'
_journal_page_first o586
_journal_page_last o588
_journal_paper_doi 10.1107/S1600536806000584
_journal_volume 62
_journal_year 2006
_chemical_formula_iupac 'C7 H7 F N2 O4'
_chemical_formula_moiety 'C7 H7 F N2 O4'
_chemical_formula_sum 'C7 H7 F N2 O4'
_chemical_formula_weight 202.15
_chemical_melting_point 457
_chemical_name_systematic
;
5-Fluorouracil-1-propionic acid
;
_space_group_IT_number 15
_symmetry_cell_setting monoclinic
_symmetry_space_group_name_Hall '-C 2yc'
_symmetry_space_group_name_H-M 'C 1 2/c 1'
_atom_sites_solution_hydrogens geom
_atom_sites_solution_primary direct
_atom_sites_solution_secondary difmap
_cell_angle_alpha 90.00
_cell_angle_beta 128.673(4)
_cell_angle_gamma 90.00
_cell_formula_units_Z 8
_cell_length_a 20.279(6)
_cell_length_b 8.137(2)
_cell_length_c 13.222(4)
_cell_measurement_reflns_used 1663
_cell_measurement_temperature 294(2)
_cell_measurement_theta_max 26.28
_cell_measurement_theta_min 2.81
_cell_volume 1703.4(8)
_computing_cell_refinement 'SAINT (Bruker, 1997)'
_computing_data_collection 'SMART (Bruker, 1997)'
_computing_data_reduction SAINT
_computing_molecular_graphics 'SHELXTL (Bruker, 1997)'
_computing_publication_material SHELXTL
_computing_structure_refinement 'SHELXL97 (Sheldrick, 1997)'
_computing_structure_solution 'SHELXS97 (Sheldrick, 1997)'
_diffrn_ambient_temperature 294(2)
_diffrn_measured_fraction_theta_full 0.991
_diffrn_measured_fraction_theta_max 0.991
_diffrn_measurement_device_type 'Bruker SMART CCD area-detector'
_diffrn_measurement_method '\f and \w'
_diffrn_radiation_monochromator graphite
_diffrn_radiation_source 'fine-focus sealed tube'
_diffrn_radiation_type MoK\a
_diffrn_radiation_wavelength 0.71073
_diffrn_reflns_av_R_equivalents 0.0345
_diffrn_reflns_av_sigmaI/netI 0.0351
_diffrn_reflns_limit_h_max 25
_diffrn_reflns_limit_h_min -20
_diffrn_reflns_limit_k_max 10
_diffrn_reflns_limit_k_min -7
_diffrn_reflns_limit_l_max 16
_diffrn_reflns_limit_l_min -16
_diffrn_reflns_number 4556
_diffrn_reflns_theta_full 26.45
_diffrn_reflns_theta_max 26.45
_diffrn_reflns_theta_min 2.57
_diffrn_standards_decay_% 0
_diffrn_standards_interval_count 0
_diffrn_standards_interval_time 0
_diffrn_standards_number 0
_exptl_absorpt_coefficient_mu 0.144
_exptl_absorpt_correction_T_max 0.9719
_exptl_absorpt_correction_T_min 0.9584
_exptl_absorpt_correction_type multi-scan
_exptl_absorpt_process_details '(SADABS; Sheldrick, 1996)'
_exptl_crystal_colour colourless
_exptl_crystal_density_diffrn 1.577
_exptl_crystal_density_method 'not measured'
_exptl_crystal_description block
_exptl_crystal_F_000 832
_exptl_crystal_size_max 0.26
_exptl_crystal_size_mid 0.24
_exptl_crystal_size_min 0.20
_refine_diff_density_max 0.304
_refine_diff_density_min -0.407
_refine_ls_extinction_method none
_refine_ls_goodness_of_fit_ref 1.053
_refine_ls_hydrogen_treatment mixed
_refine_ls_matrix_type full
_refine_ls_number_parameters 137
_refine_ls_number_reflns 1747
_refine_ls_number_restraints 14
_refine_ls_restrained_S_all 1.055
_refine_ls_R_factor_all 0.0723
_refine_ls_R_factor_gt 0.0466
_refine_ls_shift/su_max 0.002
_refine_ls_shift/su_mean 0.000
_refine_ls_structure_factor_coef Fsqd
_refine_ls_weighting_details 'calc w = 1/[\s^2^(Fo^2^)+(0.0679P)^2^+1.9948P] where P = (Fo^2^+2Fc^2^)/3'
_refine_ls_weighting_scheme calc
_refine_ls_wR_factor_gt 0.1247
_refine_ls_wR_factor_ref 0.1446
_reflns_number_gt 1245
_reflns_number_total 1747
_reflns_threshold_expression I>2\s(I)
_cod_data_source_file is6171.cif
_cod_data_source_block I
_cod_original_cell_volume 1703.3(8)
_cod_original_sg_symbol_H-M 'C 2/c'
_cod_database_code 2208094
_cod_database_fobs_code 2208094

loop_
_symmetry_equiv_pos_as_xyz
'x, y, z'
'-x, y, -z+1/2'
'x+1/2, y+1/2, z'
'-x+1/2, y+1/2, -z+1/2'
'-x, -y, -z'
'x, -y, z-1/2'
'-x+1/2, -y+1/2, -z'
'x+1/2, -y+1/2, z-1/2'

loop_
_atom_site_label
_atom_site_fract_x
_atom_site_fract_y
_atom_site_fract_z
_atom_site_U_iso_or_equiv
_atom_site_adp_type
_atom_site_calc_flag
_atom_site_refinement_flags
_atom_site_occupancy
_atom_site_type_symbol
F1 -0.11918(9) 0.74550(19) -0.00859(18) 0.0595(5) Uani d . 1 F
O1 0.09860(12) 0.3482(2) 0.23697(17) 0.0488(5) Uani d . 1 O
O2 0.16000(17) 0.3696(3) 0.4480(3) 0.0767(7) Uani d DU 1 O
H2C 0.130(4) 0.291(6) 0.439(8) 0.092 Uiso d PD 0.50 H
H2D 0.199(3) 0.411(10) 0.520(4) 0.092 Uiso d PD 0.50 H
O3 0.19940(10) 0.9631(2) 0.30681(17) 0.0455(5) Uani d . 1 O
O4 -0.08222(10) 1.0748(2) 0.04855(17) 0.0453(5) Uani d . 1 O
N1 0.10767(11) 0.7502(2) 0.19657(18) 0.0301(5) Uani d . 1 N
N2 0.05845(12) 1.0148(2) 0.18074(19) 0.0315(5) Uani d . 1 N
H2E 0.0676(17) 1.110(4) 0.201(3) 0.042(8) Uiso d . 1 H
C1 0.15073(15) 0.4128(3) 0.3432(2) 0.0348(6) Uani d U 1 C
C2 0.20949(14) 0.5458(3) 0.3625(2) 0.0391(6) Uani d . 1 C
H2A 0.2185 0.6243 0.4252 0.047 Uiso calc R 1 H
H2B 0.2637 0.4969 0.3982 0.047 Uiso calc R 1 H
C3 0.17716(14) 0.6360(3) 0.2399(2) 0.0360(6) Uani d . 1 C
H3A 0.2233 0.6972 0.2539 0.043 Uiso calc R 1 H
H3B 0.1577 0.5564 0.1718 0.043 Uiso calc R 1 H
C4 0.12708(14) 0.9128(3) 0.2337(2) 0.0300(5) Uani d . 1 C
C5 -0.02572(14) 0.9731(3) 0.0961(2) 0.0302(5) Uani d . 1 C
C6 -0.03845(14) 0.7997(3) 0.0698(2) 0.0345(6) Uani d . 1 C
C7 0.02560(14) 0.6967(3) 0.1174(2) 0.0351(6) Uani d . 1 C
H7 0.0145 0.5857 0.0965 0.042 Uiso calc R 1 H

loop_
_atom_site_aniso_label
_atom_site_aniso_U_11
_atom_site_aniso_U_22
_atom_site_aniso_U_33
_atom_site_aniso_U_12
_atom_site_aniso_U_13
_atom_site_aniso_U_23
F1 0.0270(8) 0.0411(10) 0.0808(12) -0.0065(6) 0.0191(8) -0.0076(8)
O1 0.0573(12) 0.0242(9) 0.0482(11) -0.0097(8) 0.0248(10) -0.0057(8)
O2 0.0897(19) 0.0610(16) 0.0727(16) -0.0262(13) 0.0475(15) -0.0076(12)
O3 0.0294(9) 0.0357(10) 0.0520(11) -0.0084(8) 0.0160(9) -0.0049(8)
O4 0.0372(9) 0.0335(10) 0.0549(11) 0.0110(8) 0.0237(9) -0.0002(8)
N1 0.0272(10) 0.0199(9) 0.0380(11) 0.0008(7) 0.0177(9) 0.0014(7)
N2 0.0337(11) 0.0170(10) 0.0363(11) -0.0019(8) 0.0183(9) -0.0042(8)
C1 0.0359(12) 0.0180(11) 0.0408(14) 0.0004(9) 0.0192(11) 0.0016(10)
C2 0.0286(12) 0.0267(13) 0.0497(15) 0.0014(10) 0.0184(11) 0.0048(10)
C3 0.0315(12) 0.0270(12) 0.0493(15) 0.0048(10) 0.0252(12) 0.0037(10)
C4 0.0298(12) 0.0240(11) 0.0324(12) -0.0010(9) 0.0176(10) 0.0013(9)
C5 0.0311(12) 0.0267(12) 0.0326(12) 0.0005(9) 0.0197(10) -0.0009(9)
C6 0.0250(11) 0.0289(12) 0.0391(13) -0.0033(9) 0.0149(10) -0.0024(10)
C7 0.0325(12) 0.0217(11) 0.0424(14) -0.0053(9) 0.0192(11) -0.0030(10)

loop_
_atom_type_symbol
_atom_type_description
_atom_type_scat_dispersion_real
_atom_type_scat_dispersion_imag
_atom_type_scat_source
C C 0.0033 0.0016 ' International Tables Vol. C, Tables 4.2.6.8 and 6.1.1.4'
H H 0.0000 0.0000 ' International Tables Vol. C, Tables 4.2.6.8 and 6.1.1.4'
N N 0.0061 0.0033 ' International Tables Vol. C, Tables 4.2.6.8 and 6.1.1.4'
O O 0.0106 0.0060 ' International Tables Vol. C, Tables 4.2.6.8 and 6.1.1.4'
F F 0.0171 0.0103 ' International Tables Vol. C, Tables 4.2.6.8 and 6.1.1.4'

loop_
_geom_angle_atom_site_label_1
_geom_angle_atom_site_label_2
_geom_angle_atom_site_label_3
_geom_angle
C1 O2 H2C 116(6)
C1 O2 H2D 119(6)
H2C O2 H2D 124(8)
C7 N1 C4 121.10(19)
C7 N1 C3 120.44(18)
C4 N1 C3 118.42(18)
C5 N2 C4 127.6(2)
C5 N2 H2E 114.8(19)
C4 N2 H2E 118(2)
O1 C1 O2 122.7(2)
O1 C1 C2 121.6(2)
O2 C1 C2 115.7(2)
C3 C2 C1 113.6(2)
C3 C2 H2A 108.8
C1 C2 H2A 108.8
C3 C2 H2B 108.8
C1 C2 H2B 108.8
H2A C2 H2B 107.7
N1 C3 C2 113.14(19)
N1 C3 H3A 109.0
C2 C3 H3A 109.0
N1 C3 H3B 109.0
C2 C3 H3B 109.0
H3A C3 H3B 107.8
O3 C4 N2 122.3(2)
O3 C4 N1 122.6(2)
N2 C4 N1 115.05(19)
O4 C5 N2 122.6(2)
O4 C5 C6 124.9(2)
N2 C5 C6 112.51(19)
C7 C6 F1 121.0(2)
C7 C6 C5 122.0(2)
F1 C6 C5 117.01(19)
C6 C7 N1 121.5(2)
C6 C7 H7 119.2
N1 C7 H7 119.2

loop_
_geom_bond_atom_site_label_1
_geom_bond_atom_site_label_2
_geom_bond_distance
_geom_bond_publ_flag
F1 C6 1.352(3) yes
O1 C1 1.229(3) yes
O2 C1 1.324(3) yes
O2 H2C 0.839(10) ?
O2 H2D 0.839(10) ?
O3 C4 1.217(3) yes
O4 C5 1.222(3) yes
N1 C3 1.473(3) yes
N1 C4 1.380(3) yes
N1 C7 1.370(3) yes
N2 C4 1.377(3) yes
N2 C5 1.376(3) yes
N2 H2E 0.81(3) ?
C1 C2 1.509(3) ?
C2 C3 1.506(3) ?
C2 H2A 0.9700 ?
C2 H2B 0.9700 ?
C3 H3A 0.9700 ?
C3 H3B 0.9700 ?
C5 C6 1.437(3) ?
C6 C7 1.328(3) ?
C7 H7 0.9300 ?

loop_
_geom_hbond_atom_site_label_D
_geom_hbond_atom_site_label_H
_geom_hbond_atom_site_label_A
_geom_hbond_site_symmetry_A
_geom_hbond_distance_DH
_geom_hbond_distance_HA
_geom_hbond_distance_DA
_geom_hbond_angle_DHA
_geom_hbond_publ_flag
N2 H2E O1 1_565 0.81(3) 2.00(3) 2.797(3) 171(3) yes
O2 H2C O4 2_545 0.839(10) 2.06(2) 2.887(3) 167(8) yes
O2 H2D O3 7_566 0.839(10) 2.154(14) 2.990(3) 174(8) yes

loop_
_geom_torsion_atom_site_label_1
_geom_torsion_atom_site_label_2
_geom_torsion_atom_site_label_3
_geom_torsion_atom_site_label_4
_geom_torsion
O1 C1 C2 C3 23.2(3)
O2 C1 C2 C3 -157.7(2)
C7 N1 C3 C2 -88.0(3)
C4 N1 C3 C2 94.4(2)
C1 C2 C3 N1 73.9(3)
C5 N2 C4 O3 179.1(2)
C5 N2 C4 N1 -0.3(3)
C7 N1 C4 O3 177.8(2)
C3 N1 C4 O3 -4.6(3)
C7 N1 C4 N2 -2.8(3)
C3 N1 C4 N2 174.80(19)
C4 N2 C5 O4 -175.6(2)
C4 N2 C5 C6 3.5(3)
O4 C5 C6 C7 175.1(2)
N2 C5 C6 C7 -3.9(3)
O4 C5 C6 F1 -3.4(4)
N2 C5 C6 F1 177.6(2)
F1 C6 C7 N1 179.8(2)
C5 C6 C7 N1 1.3(4)
C4 N1 C7 C6 2.3(3)
C3 N1 C7 C6 -175.2(2)
